data_1524667
loop_
_publ_author_name
'Kemmler-Sack, S.'
'Treiber, U.'

_publ_section_title
;
 Strukturbestimmung an Ba8 Re W3 O24 - der ersten hexagonalen
 Perowskitstapelvariante vom 24L-Typ
;
_journal_name_full 'Zeitschrift fuer Anorganische und Allgemeine Chemie'
_journal_page_first 129
_journal_page_last 136
_journal_volume 451
_journal_year 1979
_chemical_formula_sum 'Ba8 O24 Re2 W3'
_chemical_name_systematic 'Ba8 Re2 W3 O24'
_space_group_IT_number 166
_symmetry_space_group_name_Hall '-R 3 2"'
_symmetry_space_group_name_H-M 'R -3 m :H'
_cell_angle_alpha 90
_cell_angle_beta 90
_cell_angle_gamma 120
_cell_formula_units_Z 3
_cell_length_a 5.813
_cell_length_b 5.813
_cell_length_c 55.525
_cell_volume 1624.875
_citation_journal_id_ASTM ZAACAB
_cod_data_source_file Kemmler-Sack_ZAACAB_1979_577.cif
_cod_data_source_block Ba8O24Re2W3
_cod_database_code 1524667

loop_
_symmetry_equiv_pos_as_xyz
x,y,z
-y,x-y,z
-x+y,-x,z
y,x,-z
-x,-x+y,-z
x-y,-y,-z
-x,-y,-z
y,-x+y,-z
x-y,x,-z
-y,-x,z
x,x-y,z
-x+y,y,z
x+2/3,y+1/3,z+1/3
-y+2/3,x-y+1/3,z+1/3
-x+y+2/3,-x+1/3,z+1/3
y+2/3,x+1/3,-z+1/3
-x+2/3,-x+y+1/3,-z+1/3
x-y+2/3,-y+1/3,-z+1/3
-x+2/3,-y+1/3,-z+1/3
y+2/3,-x+y+1/3,-z+1/3
x-y+2/3,x+1/3,-z+1/3
-y+2/3,-x+1/3,z+1/3
x+2/3,x-y+1/3,z+1/3
-x+y+2/3,y+1/3,z+1/3
x+1/3,y+2/3,z+2/3
-y+1/3,x-y+2/3,z+2/3
-x+y+1/3,-x+2/3,z+2/3
y+1/3,x+2/3,-z+2/3
-x+1/3,-x+y+2/3,-z+2/3
x-y+1/3,-y+2/3,-z+2/3
-x+1/3,-y+2/3,-z+2/3
y+1/3,-x+y+2/3,-z+2/3
x-y+1/3,x+2/3,-z+2/3
-y+1/3,-x+2/3,z+2/3
x+1/3,x-y+2/3,z+2/3
-x+y+1/3,y+2/3,z+2/3

loop_
_atom_site_label
_atom_site_type_symbol
_atom_site_fract_x
_atom_site_fract_y
_atom_site_fract_z
_atom_site_occupancy
_atom_site_U_iso_or_equiv
Ba2 Ba+2 0 0 0.19 1 0.0
Ba1 Ba+2 0 0 0.107 1 0.0
Re1 Re+7 0 0 0.04087 1 0.0
O1 O-2 0.167 0.833 0.0625 1 0.0
Ba4 Ba+2 0 0 0.351 1 0.0
O2 O-2 0.167 0.833 0.2292 1 0.0
O4 O-2 0.167 0.833 0.9792 1 0.0
W2 W+6 0 0 0.4175 1 0.0
W1 W+6 0 0 0.5 1 0.0
O3 O-2 0.167 0.833 0.5283 1 0.0
Ba3 Ba+2 0 0 0.271 1 0.0
